data_2206486
loop_
_publ_author_name
'Smith, Joanne H.'
'Dann, Sandra E.'
'Elsegood, Mark R. J.'
'Dale, Sophie H.'
'Blatchford, Chris. G'

_publ_section_title
;
 \a-Lactose monohydrate: a redetermination at 150 K
;
_journal_coeditor_code LH6465
_journal_issue 8
_journal_name_full 'Acta Crystallographica Section E'
_journal_page_first o2499
_journal_page_last o2501
_journal_paper_doi 10.1107/S1600536805021367
_journal_volume 61
_journal_year 2005
_chemical_formula_iupac 'C12 H22 O11, H2 O'
_chemical_formula_moiety 'C12 H22 O11, H2 O'
_chemical_formula_sum 'C12 H24 O12'
_chemical_formula_weight 360.31
_chemical_melting_point 220
_chemical_name_common '\a-lactose monohydrate'
_chemical_name_systematic
;
\a-4-O-(\b-D-galactopyranosido)-D-glucopyranose
;
_space_group_IT_number 4
_symmetry_cell_setting monoclinic
_symmetry_space_group_name_Hall 'P 2yb'
_symmetry_space_group_name_H-M 'P 1 21 1'
_atom_sites_solution_hydrogens 'Geom except H12A&B coords freely refined'
_atom_sites_solution_primary direct
_atom_sites_solution_secondary difmap
_audit_creation_method SHELXL-97
_cell_angle_alpha 90.00
_cell_angle_beta 105.911(2)
_cell_angle_gamma 90.00
_cell_formula_units_Z 2
_cell_length_a 4.7830(5)
_cell_length_b 21.540(2)
_cell_length_c 7.7599(8)
_cell_measurement_reflns_used 3523
_cell_measurement_temperature 150(2)
_cell_measurement_theta_max 28.17
_cell_measurement_theta_min 2.73
_cell_volume 768.84(13)
_computing_cell_refinement 'SAINT (Bruker, 2001)'
_computing_data_collection 'SMART (Bruker, 2001)'
_computing_data_reduction SAINT
_computing_molecular_graphics SHELXTL
_computing_publication_material 'SHELXTL and local programs'
_computing_structure_refinement SHELXTL
_computing_structure_solution 'SHELXTL (Sheldrick, 2000)'
_diffrn_ambient_temperature 150(2)
_diffrn_measured_fraction_theta_full 0.997
_diffrn_measured_fraction_theta_max 0.891
_diffrn_measurement_device_type 'Bruker SMART 1000 CCD diffractometer'
_diffrn_measurement_method '\w rotation with narrow frames'
_diffrn_radiation_monochromator graphite
_diffrn_radiation_source 'sealed tube'
_diffrn_radiation_type MoK\a
_diffrn_radiation_wavelength 0.71073
_diffrn_reflns_av_R_equivalents 0.0220
_diffrn_reflns_av_sigmaI/netI 0.0226
_diffrn_reflns_limit_h_max 6
_diffrn_reflns_limit_h_min -6
_diffrn_reflns_limit_k_max 27
_diffrn_reflns_limit_k_min -27
_diffrn_reflns_limit_l_max 9
_diffrn_reflns_limit_l_min -9
_diffrn_reflns_number 6697
_diffrn_reflns_theta_full 26.00
_diffrn_reflns_theta_max 28.91
_diffrn_reflns_theta_min 1.89
_diffrn_standards_decay_% 0
_diffrn_standards_number 0
_exptl_absorpt_coefficient_mu 0.141
_exptl_absorpt_correction_T_max 0.971
_exptl_absorpt_correction_T_min 0.878
_exptl_absorpt_correction_type multi-scan
_exptl_absorpt_process_details '(SADABS; Sheldrick, 2003)'
_exptl_crystal_colour colourless
_exptl_crystal_density_diffrn 1.556
_exptl_crystal_density_method 'not measured'
_exptl_crystal_description block
_exptl_crystal_F_000 384
_exptl_crystal_size_max 0.53
_exptl_crystal_size_mid 0.27
_exptl_crystal_size_min 0.21
_refine_diff_density_max 0.319
_refine_diff_density_min -0.171
_refine_ls_extinction_method none
_refine_ls_goodness_of_fit_ref 1.104
_refine_ls_hydrogen_treatment mixed
_refine_ls_matrix_type full
_refine_ls_number_parameters 231
_refine_ls_number_reflns 1864
_refine_ls_number_restraints 4
_refine_ls_restrained_S_all 1.105
_refine_ls_R_factor_all 0.0385
_refine_ls_R_factor_gt 0.0332
_refine_ls_shift/su_max 0.000
_refine_ls_shift/su_mean 0.000
_refine_ls_structure_factor_coef Fsqd
_refine_ls_weighting_details 'calc w = 1/[\s^2^(Fo^2^)+(0.0394P)^2^+0.1957P] where P = (Fo^2^+2Fc^2^)/3'
_refine_ls_weighting_scheme calc
_refine_ls_wR_factor_gt 0.0762
_refine_ls_wR_factor_ref 0.0788
_reflns_number_gt 1692
_reflns_number_total 1864
_reflns_threshold_expression I>2\s(I)
_cod_data_source_file lh6465.cif
_cod_data_source_block I
_cod_depositor_comments
;
The following automatic conversions were performed:
'_geom_bond_publ_flag' value 'Y' changed to 'y' according to
'/home/saulius/struct/CIF-dictionaries/cif_core.dic' dictionary named
'cif_core.dic' version 2.4.1 from 2010-06-29 (3
times).

'_geom_angle_publ_flag' value 'Y' changed to 'y' according to
'/home/saulius/struct/CIF-dictionaries/cif_core.dic' dictionary named
'cif_core.dic' version 2.4.1 from 2010-06-29.

Automatic conversion script
Id: cif_fix_enum 1527 2010-12-29 10:47:43Z saulius 

The following automatic conversions were performed:

'_geom_bond_publ_flag' value 'Y' changed to 'y' according to
/home/saulius/struct/CIF-dictionaries/cif_core.dic dictionary named
'cif_core.dic' version 2.4.1 from 2010-06-29 (3
times).

'_geom_angle_publ_flag' value 'Y' changed to 'y' according
to /home/saulius/struct/CIF-dictionaries/cif_core.dic dictionary
named 'cif_core.dic' version 2.4.1 from 2010-06-29.

Automatic conversion script
Id: cif_fix_values 1715 2011-07-08 13:25:40Z adriana 
;
_cod_original_cell_volume 768.85(14)
_cod_original_sg_symbol_H-M 'P 21'
_cod_database_code 2206486
_cod_database_fobs_code 2206486

loop_
_symmetry_equiv_pos_as_xyz
'x, y, z'
'-x, y+1/2, -z'

loop_
_atom_site_label
_atom_site_fract_x
_atom_site_fract_y
_atom_site_fract_z
_atom_site_U_iso_or_equiv
_atom_site_adp_type
_atom_site_calc_flag
_atom_site_refinement_flags
_atom_site_occupancy
_atom_site_type_symbol
O1 -0.0485(4) -0.06111(7) 0.7307(2) 0.0172(3) Uani d . 1 O
C1' 0.1611(5) -0.01414(11) 0.7705(3) 0.0168(5) Uani d . 1 C
H1' 0.3530 -0.0304 0.7625 0.020 Uiso calc R 1 H
C2' 0.0574(5) 0.03808(11) 0.6356(3) 0.0182(5) Uani d . 1 C
H2' -0.1467 0.0494 0.6322 0.022 Uiso calc R 1 H
O2 0.0640(4) 0.01591(9) 0.4648(2) 0.0222(4) Uani d . 1 O
H2A -0.1065 0.0093 0.4019 0.033 Uiso calc R 1 H
C3' 0.2515(5) 0.09504(11) 0.6874(3) 0.0189(5) Uani d . 1 C
H3' 0.4489 0.0855 0.6738 0.023 Uiso calc R 1 H
O3 0.1249(4) 0.14411(8) 0.5683(2) 0.0242(4) Uani d . 1 O
H3A 0.2572 0.1660 0.5474 0.036 Uiso calc R 1 H
C4' 0.2784(5) 0.11279(11) 0.8832(3) 0.0189(5) Uani d . 1 C
H4' 0.4201 0.1477 0.9200 0.023 Uiso calc R 1 H
O4 0.0032(4) 0.13101(8) 0.9035(3) 0.0228(4) Uani d . 1 O
H4A -0.0208 0.1692 0.8833 0.034 Uiso calc R 1 H
C5' 0.3853(5) 0.05660(12) 1.0023(3) 0.0179(5) Uani d . 1 C
H5' 0.5796 0.0435 0.9901 0.022 Uiso calc R 1 H
C6' 0.4085(6) 0.06982(12) 1.1971(3) 0.0223(5) Uani d . 1 C
H6'A 0.5526 0.1032 1.2414 0.027 Uiso calc R 1 H
H6'B 0.2181 0.0841 1.2094 0.027 Uiso calc R 1 H
O6 0.4960(4) 0.01480(9) 1.3010(2) 0.0237(4) Uani d . 1 O
H6 0.3859 0.0089 1.3672 0.036 Uiso calc R 1 H
O5 0.1815(4) 0.00615(8) 0.9485(2) 0.0180(3) Uani d . 1 O
C1 -0.0864(5) -0.25161(12) 0.8074(3) 0.0207(5) Uani d . 1 C
H1 -0.0221 -0.2960 0.8191 0.025 Uiso calc R 1 H
O7 -0.3771(4) -0.24879(10) 0.8105(2) 0.0277(4) Uani d . 1 O
H7A -0.4841 -0.2626 0.7136 0.042 Uiso calc R 1 H
C2 0.0961(5) -0.21524(11) 0.9691(3) 0.0178(5) Uani d . 1 C
H2 0.3048 -0.2211 0.9721 0.021 Uiso calc R 1 H
O8 0.0602(4) -0.23976(8) 1.1327(2) 0.0209(4) Uani d . 1 O
H8A -0.0856 -0.2234 1.1546 0.031 Uiso calc R 1 H
C3 0.0325(5) -0.14595(11) 0.9477(3) 0.0175(5) Uani d . 1 C
H3 -0.1683 -0.1379 0.9577 0.021 Uiso calc R 1 H
O9 0.2382(4) -0.11500(8) 1.0912(2) 0.0235(4) Uani d . 1 O
H9A 0.2228 -0.0764 1.0755 0.035 Uiso calc R 1 H
C4 0.0540(5) -0.12383(11) 0.7645(3) 0.0168(5) Uani d . 1 C
H4 0.2609 -0.1262 0.7605 0.020 Uiso calc R 1 H
C5 -0.1351(5) -0.16374(11) 0.6149(3) 0.0174(5) Uani d . 1 C
H5 -0.3432 -0.1599 0.6155 0.021 Uiso calc R 1 H
C6 -0.1058(6) -0.14661(12) 0.4311(3) 0.0225(5) Uani d . 1 C
H6A -0.1494 -0.1019 0.4084 0.027 Uiso calc R 1 H
H6B 0.0965 -0.1540 0.4269 0.027 Uiso calc R 1 H
O11 -0.3010(4) -0.18277(9) 0.2957(2) 0.0262(4) Uani d . 1 O
H11A -0.4400 -0.1604 0.2395 0.039 Uiso calc R 1 H
O10 -0.0445(4) -0.22706(8) 0.6468(2) 0.0186(4) Uani d . 1 O
O12 0.6064(4) 0.20401(9) 0.5314(2) 0.0234(4) Uani d D 1 O
H12A 0.619(7) 0.2294(13) 0.616(3) 0.035 Uiso d D 1 H
H12B 0.764(5) 0.1835(14) 0.548(4) 0.035 Uiso d D 1 H

loop_
_atom_site_aniso_label
_atom_site_aniso_U_11
_atom_site_aniso_U_22
_atom_site_aniso_U_33
_atom_site_aniso_U_12
_atom_site_aniso_U_13
_atom_site_aniso_U_23
O1 0.0176(8) 0.0132(8) 0.0192(8) 0.0004(6) 0.0023(7) 0.0010(7)
C1' 0.0166(10) 0.0174(11) 0.0170(11) 0.0003(9) 0.0056(9) 0.0010(9)
C2' 0.0184(11) 0.0182(11) 0.0183(12) 0.0015(9) 0.0054(9) 0.0003(9)
O2 0.0227(9) 0.0293(10) 0.0142(8) 0.0004(8) 0.0041(7) 0.0012(7)
C3' 0.0172(11) 0.0193(12) 0.0207(12) 0.0015(9) 0.0063(9) 0.0051(10)
O3 0.0229(9) 0.0221(9) 0.0277(10) 0.0003(7) 0.0069(8) 0.0117(8)
C4' 0.0193(12) 0.0163(12) 0.0211(12) 0.0003(9) 0.0056(9) 0.0007(9)
O4 0.0245(9) 0.0171(9) 0.0289(9) 0.0046(7) 0.0107(8) 0.0028(7)
C5' 0.0161(11) 0.0179(11) 0.0184(11) -0.0015(9) 0.0023(9) -0.0008(9)
C6' 0.0260(12) 0.0208(12) 0.0189(12) -0.0012(10) 0.0040(10) -0.0006(10)
O6 0.0228(9) 0.0310(10) 0.0167(8) 0.0002(8) 0.0044(7) 0.0035(8)
O5 0.0220(8) 0.0166(8) 0.0144(8) -0.0029(7) 0.0032(6) -0.0001(7)
C1 0.0247(12) 0.0176(11) 0.0210(12) -0.0016(10) 0.0081(10) -0.0024(10)
O7 0.0239(9) 0.0367(11) 0.0227(9) -0.0081(8) 0.0065(7) -0.0055(9)
C2 0.0208(11) 0.0144(11) 0.0174(11) -0.0002(9) 0.0039(9) 0.0004(9)
O8 0.0260(9) 0.0173(9) 0.0200(9) 0.0021(7) 0.0070(7) 0.0022(7)
C3 0.0201(11) 0.0157(11) 0.0145(11) 0.0006(8) 0.0012(9) -0.0019(9)
O9 0.0338(10) 0.0141(8) 0.0161(8) -0.0016(7) -0.0041(7) -0.0013(7)
C4 0.0175(11) 0.0156(11) 0.0159(11) 0.0016(9) 0.0022(9) -0.0009(9)
C5 0.0174(11) 0.0181(11) 0.0155(11) 0.0012(9) 0.0025(9) -0.0022(9)
C6 0.0290(13) 0.0220(13) 0.0151(12) -0.0029(10) 0.0037(10) -0.0021(10)
O11 0.0297(10) 0.0268(10) 0.0176(9) 0.0045(8) -0.0013(7) -0.0038(8)
O10 0.0217(8) 0.0167(8) 0.0176(8) 0.0004(6) 0.0055(7) -0.0032(6)
O12 0.0228(9) 0.0235(9) 0.0225(9) 0.0004(7) 0.0039(8) 0.0044(7)

loop_
_atom_type_symbol
_atom_type_description
_atom_type_scat_dispersion_real
_atom_type_scat_dispersion_imag
_atom_type_scat_source
C C 0.0033 0.0000 'International Tables Vol C Tables 4.2.6.8 and 6.1.1.4'
H H 0.0000 0.0000 'International Tables Vol C Tables 4.2.6.8 and 6.1.1.4'
O O 0.0106 0.0000 'International Tables Vol C Tables 4.2.6.8 and 6.1.1.4'

loop_
_geom_angle_atom_site_label_1
_geom_angle_atom_site_label_2
_geom_angle_atom_site_label_3
_geom_angle
_geom_angle_publ_flag
C1' O1 C4 116.88(17) y
O1 C1' O5 106.85(17) ?
O1 C1' C2' 107.69(18) ?
O5 C1' C2' 111.22(19) ?
O1 C1' H1' 110.3 ?
O5 C1' H1' 110.3 ?
C2' C1' H1' 110.3 ?
O2 C2' C1' 107.89(19) ?
O2 C2' C3' 110.5(2) ?
C1' C2' C3' 110.67(19) ?
O2 C2' H2' 109.3 ?
C1' C2' H2' 109.3 ?
C3' C2' H2' 109.3 ?
C2' O2 H2A 109.5 ?
O3 C3' C2' 107.83(19) ?
O3 C3' C4' 111.2(2) ?
C2' C3' C4' 109.9(2) ?
O3 C3' H3' 109.3 ?
C2' C3' H3' 109.3 ?
C4' C3' H3' 109.3 ?
C3' O3 H3A 109.5 ?
O4 C4' C5' 108.6(2) ?
O4 C4' C3' 110.4(2) ?
C5' C4' C3' 108.96(19) ?
O4 C4' H4' 109.6 ?
C5' C4' H4' 109.6 ?
C3' C4' H4' 109.6 ?
C4' O4 H4A 109.5 ?
O5 C5' C6' 106.82(19) ?
O5 C5' C4' 109.58(18) ?
C6' C5' C4' 112.2(2) ?
O5 C5' H5' 109.4 ?
C6' C5' H5' 109.4 ?
C4' C5' H5' 109.4 ?
O6 C6' C5' 109.7(2) ?
O6 C6' H6'A 109.7 ?
C5' C6' H6'A 109.7 ?
O6 C6' H6'B 109.7 ?
C5' C6' H6'B 109.7 ?
H6'A C6' H6'B 108.2 ?
C6' O6 H6 109.5 ?
C1' O5 C5' 111.85(17) ?
O7 C1 O10 112.3(2) ?
O7 C1 C2 108.01(19) ?
O10 C1 C2 110.05(19) ?
O7 C1 H1 108.8 ?
O10 C1 H1 108.8 ?
C2 C1 H1 108.8 ?
C1 O7 H7A 109.5 ?
O8 C2 C3 113.0(2) ?
O8 C2 C1 111.00(19) ?
C3 C2 C1 111.1(2) ?
O8 C2 H2 107.1 ?
C3 C2 H2 107.1 ?
C1 C2 H2 107.1 ?
C2 O8 H8A 109.5 ?
O9 C3 C2 107.30(19) ?
O9 C3 C4 111.76(19) ?
C2 C3 C4 110.1(2) ?
O9 C3 H3 109.2 ?
C2 C3 H3 109.2 ?
C4 C3 H3 109.2 ?
C3 O9 H9A 109.5 ?
O1 C4 C5 106.83(18) ?
O1 C4 C3 110.87(19) ?
C5 C4 C3 110.79(19) ?
O1 C4 H4 109.4 ?
C5 C4 H4 109.4 ?
C3 C4 H4 109.4 ?
O10 C5 C6 107.02(19) ?
O10 C5 C4 108.48(18) ?
C6 C5 C4 113.0(2) ?
O10 C5 H5 109.4 ?
C6 C5 H5 109.4 ?
C4 C5 H5 109.4 ?
O11 C6 C5 110.4(2) ?
O11 C6 H6A 109.6 ?
C5 C6 H6A 109.6 ?
O11 C6 H6B 109.6 ?
C5 C6 H6B 109.6 ?
H6A C6 H6B 108.1 ?
C6 O11 H11A 109.5 ?
C1 O10 C5 113.47(18) ?
H12A O12 H12B 110(2) ?

loop_
_geom_bond_atom_site_label_1
_geom_bond_atom_site_label_2
_geom_bond_distance
_geom_bond_publ_flag
O1 C1' 1.398(3) y
O1 C4 1.437(3) y
C1' O5 1.427(3) ?
C1' C2' 1.524(3) ?
C1' H1' 1.0000 ?
C2' O2 1.417(3) ?
C2' C3' 1.524(3) ?
C2' H2' 1.0000 ?
O2 H2A 0.8400 ?
C3' O3 1.425(3) ?
C3' C4' 1.538(3) ?
C3' H3' 1.0000 ?
O3 H3A 0.8400 ?
C4' O4 1.423(3) ?
C4' C5' 1.524(3) ?
C4' H4' 1.0000 ?
O4 H4A 0.8400 ?
C5' O5 1.443(3) ?
C5' C6' 1.512(3) ?
C5' H5' 1.0000 ?
C6' O6 1.430(3) ?
C6' H6'A 0.9900 ?
C6' H6'B 0.9900 ?
O6 H6 0.8400 ?
C1 O7 1.399(3) y
C1 O10 1.418(3) ?
C1 C2 1.533(3) ?
C1 H1 1.0000 ?
O7 H7A 0.8400 ?
C2 O8 1.428(3) ?
C2 C3 1.523(3) ?
C2 H2 1.0000 ?
O8 H8A 0.8400 ?
C3 O9 1.432(3) ?
C3 C4 1.529(3) ?
C3 H3 1.0000 ?
O9 H9A 0.8400 ?
C4 C5 1.526(3) ?
C4 H4 1.0000 ?
C5 O10 1.432(3) ?
C5 C6 1.516(3) ?
C5 H5 1.0000 ?
C6 O11 1.430(3) ?
C6 H6A 0.9900 ?
C6 H6B 0.9900 ?
O11 H11A 0.8400 ?
O12 H12A 0.842(14) ?
O12 H12B 0.851(14) ?

loop_
_geom_hbond_atom_site_label_D
_geom_hbond_atom_site_label_H
_geom_hbond_atom_site_label_A
_geom_hbond_site_symmetry_A
_geom_hbond_distance_DH
_geom_hbond_distance_HA
_geom_hbond_distance_DA
_geom_hbond_angle_DHA
O2 H2A O6 1_454 0.84 1.85 2.665(2) 163
O3 H3A O12 . 0.84 1.89 2.722(3) 168
O4 H4A O8 2_557 0.84 1.97 2.806(3) 173
O6 H6 O2 1_556 0.84 1.90 2.707(2) 161
O7 H7A O12 2_546 0.84 1.97 2.772(2) 161
O8 H8A O11 1_556 0.84 1.91 2.700(3) 157
O9 H9A O5 . 0.84 2.02 2.819(2) 159
O11 H11A O9 1_454 0.84 1.92 2.755(2) 174
O12 H12B O3 1_655 0.851(14) 1.893(15) 2.740(3) 174(4)
O12 H12A O8 2_657 0.842(14) 2.23(2) 2.920(2) 140(3)

loop_
_geom_torsion_atom_site_label_1
_geom_torsion_atom_site_label_2
_geom_torsion_atom_site_label_3
_geom_torsion_atom_site_label_4
_geom_torsion
C4 O1 C1' O5 -93.4(2)
C4 O1 C1' C2' 147.00(19)
O1 C1' C2' O2 -67.6(2)
O5 C1' C2' O2 175.61(17)
O1 C1' C2' C3' 171.40(18)
O5 C1' C2' C3' 54.6(3)
O2 C2' C3' O3 67.0(2)
C1' C2' C3' O3 -173.61(19)
O2 C2' C3' C4' -171.67(19)
C1' C2' C3' C4' -52.2(3)
O3 C3' C4' O4 55.1(3)
C2' C3' C4' O4 -64.3(2)
O3 C3' C4' C5' 174.24(19)
C2' C3' C4' C5' 54.9(2)
O4 C4' C5' O5 60.5(2)
C3' C4' C5' O5 -59.8(2)
O4 C4' C5' C6' -57.9(3)
C3' C4' C5' C6' -178.2(2)
O5 C5' C6' O6 57.2(2)
C4' C5' C6' O6 177.2(2)
O1 C1' O5 C5' -177.84(17)
C2' C1' O5 C5' -60.6(2)
C6' C5' O5 C1' -174.86(18)
C4' C5' O5 C1' 63.4(2)
O7 C1 C2 O8 57.8(3)
O10 C1 C2 O8 -179.21(18)
O7 C1 C2 C3 -68.7(3)
O10 C1 C2 C3 54.2(3)
O8 C2 C3 O9 62.2(3)
C1 C2 C3 O9 -172.33(19)
O8 C2 C3 C4 -175.98(19)
C1 C2 C3 C4 -50.5(2)
C1' O1 C4 C5 -143.26(19)
C1' O1 C4 C3 95.9(2)
O9 C3 C4 O1 -69.7(2)
C2 C3 C4 O1 171.10(19)
O9 C3 C4 C5 171.83(19)
C2 C3 C4 C5 52.7(2)
O1 C4 C5 O10 -178.42(18)
C3 C4 C5 O10 -57.6(2)
O1 C4 C5 C6 63.1(2)
C3 C4 C5 C6 -176.0(2)
O10 C5 C6 O11 64.3(2)
C4 C5 C6 O11 -176.3(2)
O7 C1 O10 C5 58.4(3)
C2 C1 O10 C5 -62.0(2)
C6 C5 O10 C1 -174.31(18)
C4 C5 O10 C1 63.5(2)

loop_
_cod_related_entry_id
_cod_related_entry_database
_cod_related_entry_code
1 ChemSpider 94699
